data_4069810
loop_
_publ_author_name
'Ding, Yi'
'Chiang, Minyi'
'Pullarkat, Sumod A.'
'Li, Yongxin'
'Leung, Pak-Hing'

_publ_section_title
;
 Synthesis, Coordination Characteristics, Conformational Behavior, and
 Bond Reactivity Studies of a Novel Chiral Phosphapalladacycle Complex
;
_journal_issue 15
_journal_name_full Organometallics
_journal_page_first 4358
_journal_paper_doi 10.1021/om900423f
_journal_volume 28
_journal_year 2009
_chemical_formula_moiety 'C39 H40 Cl4 P2 Pd'
_chemical_formula_sum 'C39 H40 Cl4 P2 Pd'
_chemical_formula_weight 818.85
_chemical_name_systematic
;

 ?

;
_space_group_IT_number 2
_symmetry_cell_setting triclinic
_symmetry_space_group_name_Hall '-P 1'
_symmetry_space_group_name_H-M 'P -1'
_atom_sites_solution_hydrogens geom
_atom_sites_solution_primary direct
_atom_sites_solution_secondary difmap
_audit_creation_method SHELXL-97
_cell_angle_alpha 75.362(2)
_cell_angle_beta 77.898(2)
_cell_angle_gamma 78.338(2)
_cell_formula_units_Z 2
_cell_length_a 10.5008(3)
_cell_length_b 13.3740(5)
_cell_length_c 14.0042(5)
_cell_measurement_reflns_used 7162
_cell_measurement_temperature 173(2)
_cell_measurement_theta_max 0.00
_cell_measurement_theta_min 0.00
_cell_volume 1837.32(11)
_computing_cell_refinement 'Bruker SMART'
_computing_data_collection 'Bruker SMART'
_computing_data_reduction 'Bruker SAINT'
_computing_molecular_graphics 'Bruker SHELXTL'
_computing_publication_material 'Bruker SHELXTL'
_computing_structure_refinement 'SHELXL-97 (Sheldrick, 1997)'
_computing_structure_solution 'SHELXS-97 (Sheldrick, 1990)'
_diffrn_ambient_temperature 173(2)
_diffrn_measured_fraction_theta_full 0.996
_diffrn_measured_fraction_theta_max 0.996
_diffrn_measurement_device_type 'CCD area detector'
_diffrn_measurement_method 'phi and omega scans'
_diffrn_radiation_monochromator graphite
_diffrn_radiation_source 'fine-focus sealed tube'
_diffrn_radiation_type MoK\a
_diffrn_radiation_wavelength 0.71073
_diffrn_reflns_av_R_equivalents 0.0304
_diffrn_reflns_av_sigmaI/netI 0.0279
_diffrn_reflns_limit_h_max 15
_diffrn_reflns_limit_h_min -15
_diffrn_reflns_limit_k_max 19
_diffrn_reflns_limit_k_min -19
_diffrn_reflns_limit_l_max 20
_diffrn_reflns_limit_l_min -20
_diffrn_reflns_number 46506
_diffrn_reflns_theta_full 30.62
_diffrn_reflns_theta_max 30.62
_diffrn_reflns_theta_min 1.52
_exptl_absorpt_coefficient_mu 0.911
_exptl_absorpt_correction_T_max 0.9144
_exptl_absorpt_correction_T_min 0.8043
_exptl_absorpt_correction_type multi-scan
_exptl_absorpt_process_details sadabs
_exptl_crystal_colour yellow
_exptl_crystal_density_diffrn 1.480
_exptl_crystal_density_method 'not measured'
_exptl_crystal_description plate
_exptl_crystal_F_000 836
_exptl_crystal_size_max 0.25
_exptl_crystal_size_mid 0.25
_exptl_crystal_size_min 0.10
_refine_diff_density_max 0.514
_refine_diff_density_min -0.663
_refine_diff_density_rms 0.151
_refine_ls_extinction_method none
_refine_ls_goodness_of_fit_ref 1.146
_refine_ls_hydrogen_treatment constr
_refine_ls_matrix_type full
_refine_ls_number_parameters 439
_refine_ls_number_reflns 11280
_refine_ls_number_restraints 0
_refine_ls_restrained_S_all 1.146
_refine_ls_R_factor_all 0.0347
_refine_ls_R_factor_gt 0.0266
_refine_ls_shift/su_max 0.005
_refine_ls_shift/su_mean 0.000
_refine_ls_structure_factor_coef Fsqd
_refine_ls_weighting_details 'calc w=1/[\s^2^(Fo^2^)+(0.0522P)^2^+0.3084P] where P=(Fo^2^+2Fc^2^)/3'
_refine_ls_weighting_scheme calc
_refine_ls_wR_factor_gt 0.0770
_refine_ls_wR_factor_ref 0.0942
_reflns_number_gt 9828
_reflns_number_total 11280
_reflns_threshold_expression >2sigma(I)
_cod_data_source_file om900423f_si_009.cif
_cod_data_source_block leung313b
_cod_depositor_comments
;
The following automatic conversions were performed:

'_symmetry_cell_setting' value 'Triclinic' changed to 'triclinic'
according to /home/saulius/struct/CIF-dictionaries/cif_core.dic
dictionary named 'cif_core.dic' version 2.4.2 from 2011-04-26.

Automatic conversion script
Id: cif_fix_values 1715 2011-07-08 13:25:40Z adriana 
;
_cod_original_sg_symbol_H-M P-1
_cod_database_code 4069810

loop_
_symmetry_equiv_pos_as_xyz
'x, y, z'
'-x, -y, -z'

loop_
_atom_site_label
_atom_site_type_symbol
_atom_site_fract_x
_atom_site_fract_y
_atom_site_fract_z
_atom_site_U_iso_or_equiv
_atom_site_adp_type
_atom_site_occupancy
_atom_site_symmetry_multiplicity
_atom_site_calc_flag
_atom_site_refinement_flags
_atom_site_disorder_assembly
_atom_site_disorder_group
C1 C 1.3296(2) 0.97371(18) 0.04125(16) 0.0380(5) Uani 1 1 d . A 4
H7 H 1.3542 1.0292 -0.0128 0.046 Uiso 1 1 calc R A 4
C2 C 1.2564(2) 0.90447(16) 0.02815(15) 0.0320(4) Uani 1 1 d . A 4
H12 H 1.2297 0.9131 -0.0346 0.038 Uiso 1 1 calc R A 4
C3 C 1.22193(16) 0.82227(14) 0.10693(13) 0.0227(3) Uani 1 1 d . A 4
C4 C 1.26271(17) 0.80962(15) 0.19818(14) 0.0269(4) Uani 1 1 d . A 4
H10 H 1.2417 0.7524 0.2516 0.032 Uiso 1 1 calc R A 4
C5 C 1.33433(19) 0.88080(17) 0.21126(16) 0.0319(4) Uani 1 1 d . A 4
H9 H 1.3604 0.8730 0.2741 0.038 Uiso 1 1 calc R A 4
C6 C 1.3672(2) 0.96199(17) 0.13366(17) 0.0351(4) Uani 1 1 d . A 4
H8 H 1.4159 1.0105 0.1429 0.042 Uiso 1 1 calc R A 4
C7 C 1.20726(18) 0.68132(15) -0.01951(14) 0.0256(3) Uani 1 1 d . A 4
H32 H 1.2897 0.6361 -0.0227 0.031 Uiso 1 1 calc R A 4
C8 C 1.13657(19) 0.71462(15) -0.09377(14) 0.0270(4) Uani 1 1 d . A 4
C9 C 1.1692(2) 0.67759(19) -0.18969(16) 0.0412(5) Uani 1 1 d . A 4
H33A H 1.2524 0.6287 -0.1908 0.062 Uiso 1 1 calc R A 4
H33B H 1.1781 0.7377 -0.2463 0.062 Uiso 1 1 calc R A 4
H33C H 1.0985 0.6422 -0.1947 0.062 Uiso 1 1 calc R A 4
C10 C 1.01677(18) 0.79178(16) -0.07241(14) 0.0282(4) Uani 1 1 d . A 4
C11 C 0.9239(2) 0.8340(2) -0.14611(17) 0.0470(6) Uani 1 1 d . A 4
H36A H 0.8816 0.7774 -0.1521 0.070 Uiso 1 1 calc R A 4
H36B H 0.9729 0.8633 -0.2115 0.070 Uiso 1 1 calc R A 4
H36C H 0.8563 0.8889 -0.1230 0.070 Uiso 1 1 calc R A 4
C12 C 0.99976(17) 0.81400(15) 0.01826(13) 0.0254(3) Uani 1 1 d . A 4
H29 H 0.9317 0.8646 0.0425 0.030 Uiso 1 1 calc R A 4
C13 C 0.77106(15) 0.64901(13) 0.14706(12) 0.0200(3) Uani 1 1 d . A 4
C14 C 0.84788(17) 0.60140(14) 0.07143(14) 0.0251(3) Uani 1 1 d . A 4
H14 H 0.9395 0.5785 0.0719 0.030 Uiso 1 1 calc R A 4
C15 C 0.7914(2) 0.58722(16) -0.00450(15) 0.0315(4) Uani 1 1 d . A 4
H15 H 0.8445 0.5549 -0.0556 0.038 Uiso 1 1 calc R A 4
C16 C 0.6580(2) 0.62011(17) -0.00577(15) 0.0332(4) Uani 1 1 d . A 4
H16 H 0.6194 0.6101 -0.0576 0.040 Uiso 1 1 calc R A 4
C17 C 0.58084(19) 0.66763(17) 0.06849(15) 0.0313(4) Uani 1 1 d . A 4
H17 H 0.4894 0.6907 0.0673 0.038 Uiso 1 1 calc R A 4
C18 C 0.63636(17) 0.68183(15) 0.14473(13) 0.0249(3) Uani 1 1 d . A 4
H18 H 0.5825 0.7141 0.1957 0.030 Uiso 1 1 calc R A 4
C19 C 0.82555(16) 0.80216(13) 0.24709(12) 0.0211(3) Uani 1 1 d . A 4
C20 C 0.71330(18) 0.87223(15) 0.22187(14) 0.0279(4) Uani 1 1 d . A 4
H27 H 0.6489 0.8495 0.1972 0.033 Uiso 1 1 calc R A 4
C21 C 0.6953(2) 0.97455(16) 0.23258(16) 0.0362(4) Uani 1 1 d . A 4
H26 H 0.6185 1.0215 0.2155 0.043 Uiso 1 1 calc R A 4
C22 C 0.7884(3) 1.00876(17) 0.26800(17) 0.0412(5) Uani 1 1 d . A 4
H25 H 0.7757 1.0791 0.2750 0.049 Uiso 1 1 calc R A 4
C23 C 0.9001(2) 0.94047(18) 0.29314(17) 0.0402(5) Uani 1 1 d . A 4
H24 H 0.9644 0.9640 0.3171 0.048 Uiso 1 1 calc R A 4
C24 C 0.91827(19) 0.83769(16) 0.28338(14) 0.0288(4) Uani 1 1 d . A 4
H23 H 0.9947 0.7909 0.3016 0.035 Uiso 1 1 calc R A 4
C25 C 0.77106(16) 0.60101(14) 0.36866(12) 0.0223(3) Uani 1 1 d . A 4
H34 H 0.7847 0.5244 0.3705 0.027 Uiso 1 1 calc R A 4
C26 C 0.84302(19) 0.61335(17) 0.44941(14) 0.0300(4) Uani 1 1 d . A 4
H35A H 0.8307 0.6874 0.4515 0.045 Uiso 1 1 calc R A 4
H35B H 0.9373 0.5872 0.4332 0.045 Uiso 1 1 calc R A 4
H35C H 0.8067 0.5732 0.5148 0.045 Uiso 1 1 calc R A 4
C27 C 0.62329(16) 0.63578(14) 0.38957(12) 0.0207(3) Uani 1 1 d . A 4
C28 C 0.53363(17) 0.57451(14) 0.37673(12) 0.0220(3) Uani 1 1 d . A 4
C29 C 0.40046(17) 0.60479(14) 0.40293(13) 0.0240(3) Uani 1 1 d . A 4
H2 H 0.3416 0.5634 0.3946 0.029 Uiso 1 1 calc R A 4
C30 C 0.34766(17) 0.69508(14) 0.44171(12) 0.0232(3) Uani 1 1 d . A 4
C31 C 0.43627(17) 0.75764(14) 0.45166(13) 0.0237(3) Uani 1 1 d . A 4
C32 C 0.57279(17) 0.72549(14) 0.42542(13) 0.0231(3) Uani 1 1 d . A 4
H5 H 0.6322 0.7670 0.4326 0.028 Uiso 1 1 calc R A 4
C33 C 0.57980(18) 0.47695(15) 0.33584(14) 0.0265(4) Uani 1 1 d . A 4
H39A H 0.5048 0.4408 0.3431 0.040 Uiso 1 1 calc R A 4
H39B H 0.6465 0.4306 0.3730 0.040 Uiso 1 1 calc R A 4
H39C H 0.6182 0.4960 0.2649 0.040 Uiso 1 1 calc R A 4
C34 C 0.21000(18) 0.72388(16) 0.47197(14) 0.0280(4) Uani 1 1 d . A 4
H22 H 0.1509 0.6813 0.4662 0.034 Uiso 1 1 calc R A 4
C35 C 0.16074(19) 0.81184(17) 0.50940(14) 0.0312(4) Uani 1 1 d . A 4
C36 C 0.2498(2) 0.87605(17) 0.51520(15) 0.0332(4) Uani 1 1 d . A 4
H20 H 0.2160 0.9388 0.5383 0.040 Uiso 1 1 calc R A 4
C37 C 0.3830(2) 0.84999(16) 0.48844(14) 0.0303(4) Uani 1 1 d . A 4
H19 H 0.4404 0.8938 0.4944 0.036 Uiso 1 1 calc R A 4
C38 C 0.0153(2) 0.83874(19) 0.54590(17) 0.0390(5) Uani 1 1 d . A 4
H40A H -0.0326 0.8543 0.4895 0.059 Uiso 1 1 calc R A 4
H40B H -0.0008 0.9001 0.5755 0.059 Uiso 1 1 calc R A 4
H40C H -0.0155 0.7793 0.5964 0.059 Uiso 1 1 calc R A 4
C39 C 0.6277(3) 0.7407(2) 0.6943(3) 0.0637(8) Uani 1 1 d . . .
H46A H 0.6218 0.7001 0.6457 0.076 Uiso 1 1 calc R B 1
H46B H 0.7003 0.7026 0.7309 0.076 Uiso 1 1 calc R B 1
Cl1 Cl 1.30066(4) 0.53973(4) 0.19125(4) 0.02864(10) Uani 1 1 d . A 4
Cl2 Cl 1.03659(4) 0.43444(4) 0.31433(4) 0.03056(10) Uani 1 1 d . A 4
Cl3 Cl 0.6678(5) 0.8616(5) 0.6285(8) 0.0705(10) Uani 0.66(4) 1 d P C 1
Cl4 Cl 0.4823(4) 0.7450(4) 0.7785(5) 0.0524(8) Uani 0.66(4) 1 d P C 1
Cl3A Cl 0.6794(12) 0.8687(8) 0.6560(17) 0.067(2) Uani 0.34(4) 1 d P C 2
Cl4A Cl 0.4936(15) 0.7562(14) 0.7911(14) 0.069(3) Uani 0.34(4) 1 d P C 2
P1 P 1.12457(4) 0.73407(4) 0.08678(3) 0.02058(9) Uani 1 1 d . A 4
P2 P 0.85445(4) 0.66426(3) 0.24253(3) 0.01841(8) Uani 1 1 d . A 4
Pd1 Pd 1.072895(11) 0.598595(9) 0.213280(9) 0.01840(5) Uani 1 1 d . A 4

loop_
_atom_site_aniso_label
_atom_site_aniso_U_11
_atom_site_aniso_U_22
_atom_site_aniso_U_33
_atom_site_aniso_U_23
_atom_site_aniso_U_13
_atom_site_aniso_U_12
C1 0.0436(12) 0.0353(11) 0.0356(11) 0.0035(9) -0.0095(9) -0.0184(9)
C2 0.0386(10) 0.0329(10) 0.0257(9) -0.0012(8) -0.0073(8) -0.0127(8)
C3 0.0199(7) 0.0250(9) 0.0231(8) -0.0057(7) -0.0037(6) -0.0028(6)
C4 0.0261(8) 0.0295(9) 0.0251(9) -0.0022(7) -0.0075(7) -0.0058(7)
C5 0.0318(9) 0.0341(11) 0.0329(10) -0.0065(8) -0.0134(8) -0.0050(8)
C6 0.0329(10) 0.0339(11) 0.0431(12) -0.0071(9) -0.0120(8) -0.0116(8)
C7 0.0255(8) 0.0244(9) 0.0263(9) -0.0086(7) -0.0002(7) -0.0032(7)
C8 0.0318(9) 0.0278(9) 0.0228(8) -0.0078(7) -0.0005(7) -0.0093(7)
C9 0.0531(13) 0.0449(13) 0.0312(11) -0.0186(10) -0.0044(9) -0.0100(10)
C10 0.0271(8) 0.0331(10) 0.0237(9) -0.0011(7) -0.0063(7) -0.0075(7)
C11 0.0441(12) 0.0647(17) 0.0300(11) -0.0024(11) -0.0171(9) -0.0024(11)
C12 0.0223(8) 0.0265(9) 0.0242(8) -0.0020(7) -0.0047(6) -0.0002(7)
C13 0.0185(7) 0.0222(8) 0.0196(7) -0.0030(6) -0.0050(6) -0.0037(6)
C14 0.0226(8) 0.0252(9) 0.0296(9) -0.0102(7) -0.0068(7) -0.0010(6)
C15 0.0352(10) 0.0328(10) 0.0321(10) -0.0144(8) -0.0102(8) -0.0038(8)
C16 0.0368(10) 0.0355(11) 0.0332(10) -0.0086(8) -0.0166(8) -0.0070(8)
C17 0.0248(8) 0.0377(11) 0.0338(10) -0.0052(8) -0.0125(7) -0.0058(8)
C18 0.0194(7) 0.0310(9) 0.0232(8) -0.0044(7) -0.0044(6) -0.0027(7)
C19 0.0230(7) 0.0204(8) 0.0176(7) -0.0044(6) -0.0002(6) -0.0013(6)
C20 0.0288(9) 0.0251(9) 0.0271(9) -0.0041(7) -0.0045(7) -0.0004(7)
C21 0.0443(11) 0.0247(10) 0.0333(10) -0.0035(8) -0.0075(9) 0.0063(8)
C22 0.0660(15) 0.0221(10) 0.0366(11) -0.0090(8) -0.0130(10) -0.0018(10)
C23 0.0553(13) 0.0314(11) 0.0407(12) -0.0120(9) -0.0159(10) -0.0094(10)
C24 0.0321(9) 0.0284(10) 0.0284(9) -0.0093(8) -0.0070(7) -0.0050(7)
C25 0.0224(7) 0.0238(8) 0.0196(8) -0.0032(6) -0.0030(6) -0.0036(6)
C26 0.0300(9) 0.0383(11) 0.0217(8) -0.0028(8) -0.0097(7) -0.0047(8)
C27 0.0229(7) 0.0229(8) 0.0155(7) -0.0023(6) -0.0025(6) -0.0047(6)
C28 0.0249(8) 0.0218(8) 0.0186(8) -0.0029(6) -0.0027(6) -0.0050(6)
C29 0.0232(8) 0.0254(9) 0.0232(8) -0.0039(7) -0.0025(6) -0.0069(7)
C30 0.0245(8) 0.0248(9) 0.0177(8) -0.0008(6) -0.0021(6) -0.0043(7)
C31 0.0275(8) 0.0245(9) 0.0182(8) -0.0043(7) -0.0027(6) -0.0037(7)
C32 0.0254(8) 0.0248(9) 0.0194(8) -0.0044(7) -0.0026(6) -0.0065(7)
C33 0.0292(9) 0.0241(9) 0.0277(9) -0.0087(7) -0.0060(7) -0.0025(7)
C34 0.0239(8) 0.0328(10) 0.0237(9) -0.0033(7) -0.0016(7) -0.0021(7)
C35 0.0299(9) 0.0356(11) 0.0218(9) -0.0030(8) -0.0015(7) 0.0024(8)
C36 0.0367(10) 0.0327(11) 0.0281(9) -0.0126(8) -0.0035(8) 0.0049(8)
C37 0.0354(10) 0.0277(10) 0.0283(9) -0.0093(8) -0.0049(8) -0.0022(8)
C38 0.0306(10) 0.0436(13) 0.0343(11) -0.0072(9) 0.0009(8) 0.0055(9)
C39 0.0566(16) 0.0383(14) 0.081(2) -0.0076(14) 0.0100(15) -0.0009(12)
Cl1 0.01830(17) 0.0303(2) 0.0371(2) -0.00866(19) -0.00838(16) 0.00212(16)
Cl2 0.0293(2) 0.0217(2) 0.0375(2) 0.00039(18) -0.00841(18) -0.00243(17)
Cl3 0.0528(10) 0.0564(13) 0.098(3) 0.0040(13) -0.0152(13) -0.0236(8)
Cl4 0.0340(12) 0.0477(10) 0.0680(18) -0.0050(10) -0.0049(8) -0.0027(8)
Cl3A 0.042(2) 0.0577(19) 0.096(5) -0.013(3) 0.003(2) -0.0168(15)
Cl4A 0.069(4) 0.051(4) 0.061(3) 0.008(3) -0.005(3) 0.018(2)
P1 0.01885(18) 0.0223(2) 0.0201(2) -0.00460(16) -0.00349(15) -0.00189(16)
P2 0.01710(18) 0.0197(2) 0.01844(19) -0.00433(16) -0.00424(15) -0.00153(15)
Pd1 0.01643(6) 0.01879(7) 0.02038(7) -0.00429(5) -0.00572(5) -0.00096(5)

loop_
_atom_type_symbol
_atom_type_description
_atom_type_scat_dispersion_real
_atom_type_scat_dispersion_imag
_atom_type_scat_source
C C 0.0033 0.0016 'International Tables Vol C Tables 4.2.6.8 and 6.1.1.4'
P P 0.1023 0.0942 'International Tables Vol C Tables 4.2.6.8 and 6.1.1.4'
Cl Cl 0.1484 0.1585 'International Tables Vol C Tables 4.2.6.8 and 6.1.1.4'
Pd Pd -0.9988 1.0072 'International Tables Vol C Tables 4.2.6.8 and 6.1.1.4'
H H 0.0000 0.0000 'International Tables Vol C Tables 4.2.6.8 and 6.1.1.4'

loop_
_geom_angle_atom_site_label_1
_geom_angle_atom_site_label_2
_geom_angle_atom_site_label_3
_geom_angle
C2 C1 C6 120.03(19)
C1 C2 C3 119.93(18)
C4 C3 C2 119.65(16)
C4 C3 P1 121.89(14)
C2 C3 P1 118.45(13)
C3 C4 C5 120.00(18)
C6 C5 C4 120.08(18)
C5 C6 C1 120.26(18)
C8 C7 P1 110.37(14)
C7 C8 C10 113.88(16)
C7 C8 C9 124.74(19)
C10 C8 C9 121.36(17)
C12 C10 C8 113.78(16)
C12 C10 C11 125.39(19)
C8 C10 C11 120.76(18)
C10 C12 P1 110.02(14)
C14 C13 C18 118.61(15)
C14 C13 P2 117.13(12)
C18 C13 P2 124.25(13)
C15 C14 C13 120.58(16)
C16 C15 C14 120.12(18)
C15 C16 C17 119.91(17)
C16 C17 C18 120.35(17)
C17 C18 C13 120.43(17)
C24 C19 C20 118.48(17)
C24 C19 P2 117.44(13)
C20 C19 P2 123.98(13)
C21 C20 C19 120.44(18)
C22 C21 C20 120.39(19)
C23 C22 C21 119.87(19)
C22 C23 C24 120.1(2)
C23 C24 C19 120.73(19)
C27 C25 C26 113.22(14)
C27 C25 P2 114.66(12)
C26 C25 P2 109.05(12)
C32 C27 C28 118.80(15)
C32 C27 C25 120.22(14)
C28 C27 C25 120.93(15)
C29 C28 C27 119.22(16)
C29 C28 C33 118.34(15)
C27 C28 C33 122.43(15)
C28 C29 C30 122.52(15)
C29 C30 C31 118.32(15)
C29 C30 C34 122.19(16)
C31 C30 C34 119.49(17)
C32 C31 C30 118.77(16)
C32 C31 C37 122.87(16)
C30 C31 C37 118.36(16)
C27 C32 C31 122.33(15)
C35 C34 C30 121.29(18)
C34 C35 C36 118.71(17)
C34 C35 C38 120.81(19)
C36 C35 C38 120.47(19)
C37 C36 C35 121.66(18)
C36 C37 C31 120.41(18)
Cl4 C39 Cl3 115.0(4)
Cl4 C39 Cl4A 10.2(10)
Cl3 C39 Cl4A 110.2(8)
Cl4 C39 Cl3A 110.1(4)
Cl3 C39 Cl3A 14.7(5)
Cl4A C39 Cl3A 103.2(11)
C7 P1 C12 91.53(9)
C7 P1 C3 109.12(8)
C12 P1 C3 106.66(8)
C7 P1 Pd1 107.47(6)
C12 P1 Pd1 119.96(6)
C3 P1 Pd1 118.44(6)
C13 P2 C19 108.73(8)
C13 P2 C25 109.27(7)
C19 P2 C25 103.06(8)
C13 P2 Pd1 110.86(6)
C19 P2 Pd1 112.42(6)
C25 P2 Pd1 112.18(6)
P1 Pd1 P2 94.808(16)
P1 Pd1 Cl1 84.620(17)
P2 Pd1 Cl1 175.298(16)
P1 Pd1 Cl2 166.062(18)
P2 Pd1 Cl2 91.610(16)
Cl1 Pd1 Cl2 89.968(17)

loop_
_geom_bond_atom_site_label_1
_geom_bond_atom_site_label_2
_geom_bond_distance
C1 C2 1.384(3)
C1 C6 1.394(3)
C2 C3 1.392(3)
C3 C4 1.391(2)
C3 P1 1.8147(17)
C4 C5 1.393(3)
C5 C6 1.370(3)
C7 C8 1.337(3)
C7 P1 1.7912(18)
C8 C10 1.487(3)
C8 C9 1.497(3)
C10 C12 1.344(3)
C10 C11 1.497(3)
C12 P1 1.7955(18)
C13 C14 1.397(2)
C13 C18 1.398(2)
C13 P2 1.8156(16)
C14 C15 1.389(2)
C15 C16 1.383(3)
C16 C17 1.384(3)
C17 C18 1.387(2)
C19 C24 1.396(2)
C19 C20 1.397(2)
C19 P2 1.8228(18)
C20 C21 1.385(3)
C21 C22 1.382(3)
C22 C23 1.382(3)
C23 C24 1.386(3)
C25 C27 1.515(2)
C25 C26 1.543(2)
C25 P2 1.8703(17)
C27 C32 1.381(2)
C27 C28 1.431(2)
C28 C29 1.373(2)
C28 C33 1.507(2)
C29 C30 1.413(3)
C30 C31 1.419(2)
C30 C34 1.421(2)
C31 C32 1.409(2)
C31 C37 1.423(3)
C34 C35 1.370(3)
C35 C36 1.418(3)
C35 C38 1.506(3)
C36 C37 1.367(3)
C39 Cl4 1.723(6)
C39 Cl3 1.732(6)
C39 Cl4A 1.757(13)
C39 Cl3A 1.817(11)
Cl1 Pd1 2.3425(4)
Cl2 Pd1 2.3472(5)
P1 Pd1 2.2556(5)
P2 Pd1 2.2747(4)
